data_4021455
loop_
_publ_author_name
'Zhi-Qiang Hu'
'Hai-Yu Hu'
'Chuan-Feng Chen'

_publ_section_title
;
 Phenanthroline Dicarboxamide-Based Helical Foldamers:
 Stable Helical Structures in Methanol
;
_journal_name_full 'Journal of Organic Chemistry'
_journal_page_first 1131
_journal_page_last 1138
_journal_paper_doi 10.1021/jo052222r
_journal_volume 71
_journal_year 2006
_chemical_formula_sum 'C63 H68 N9 O9.25'
_chemical_formula_weight 1099.26
_chemical_name_systematic
; 
 ? 
;
_space_group_IT_number 2
_symmetry_cell_setting triclinic
_symmetry_space_group_name_Hall '-P 1'
_symmetry_space_group_name_H-M 'P -1'
_atom_sites_solution_hydrogens geom
_atom_sites_solution_primary direct
_atom_sites_solution_secondary difmap
_audit_creation_method SHELXL-97
_cell_angle_alpha 97.973(4)
_cell_angle_beta 104.545(4)
_cell_angle_gamma 117.658(4)
_cell_formula_units_Z 2
_cell_length_a 14.224(3)
_cell_length_b 15.299(4)
_cell_length_c 17.295(4)
_cell_measurement_reflns_used 2795
_cell_measurement_temperature 293(2)
_cell_measurement_theta_max 24.51
_cell_measurement_theta_min 2.30
_cell_volume 3080.1(12)
_computing_cell_refinement 'Bruker SMART'
_computing_data_collection 'Bruker SMART'
_computing_data_reduction 'Bruker SAINT'
_computing_molecular_graphics 'Bruker SHELXTL'
_computing_publication_material 'Bruker SHELXTL'
_computing_structure_refinement 'SHELXL-97 (Sheldrick, 1997)'
_computing_structure_solution 'SHELXS-97 (Sheldrick, 1990)'
_diffrn_ambient_temperature 293(2)
_diffrn_measured_fraction_theta_full 0.994
_diffrn_measured_fraction_theta_max 0.994
_diffrn_measurement_device_type 'CCD area detector'
_diffrn_measurement_method 'phi and omega scans'
_diffrn_radiation_monochromator graphite
_diffrn_radiation_source 'fine-focus sealed tube'
_diffrn_radiation_type MoK\a
_diffrn_radiation_wavelength 0.71073
_diffrn_reflns_av_R_equivalents 0.0461
_diffrn_reflns_av_sigmaI/netI 0.1297
_diffrn_reflns_limit_h_max 13
_diffrn_reflns_limit_h_min -16
_diffrn_reflns_limit_k_max 16
_diffrn_reflns_limit_k_min -18
_diffrn_reflns_limit_l_max 20
_diffrn_reflns_limit_l_min -20
_diffrn_reflns_number 15930
_diffrn_reflns_theta_full 25.01
_diffrn_reflns_theta_max 25.01
_diffrn_reflns_theta_min 1.27
_exptl_absorpt_coefficient_mu 0.081
_exptl_absorpt_correction_T_max 1.000000
_exptl_absorpt_correction_T_min 0.842547
_exptl_absorpt_correction_type multi-scan
_exptl_absorpt_process_details SADABS
_exptl_crystal_density_diffrn 1.185
_exptl_crystal_density_meas ?
_exptl_crystal_density_method 'not measured'
_exptl_crystal_F_000 1166
_exptl_crystal_size_max 0.22
_exptl_crystal_size_mid 0.16
_exptl_crystal_size_min 0.12
_refine_diff_density_max 0.856
_refine_diff_density_min -0.564
_refine_diff_density_rms 0.217
_refine_ls_extinction_coef 0.024(3)
_refine_ls_extinction_expression Fc^*^=kFc[1+0.001xFc^2^\l^3^/sin(2\q)]^-1/4^
_refine_ls_extinction_method SHELXL
_refine_ls_goodness_of_fit_ref 1.022
_refine_ls_hydrogen_treatment mixed
_refine_ls_matrix_type full
_refine_ls_number_parameters 784
_refine_ls_number_reflns 10799
_refine_ls_number_restraints 157
_refine_ls_restrained_S_all 1.031
_refine_ls_R_factor_all 0.2184
_refine_ls_R_factor_gt 0.0949
_refine_ls_shift/su_max 0.001
_refine_ls_shift/su_mean 0.000
_refine_ls_structure_factor_coef Fsqd
_refine_ls_weighting_details 'calc w=1/[\s^2^(Fo^2^)+(0.1539P)^2^+0.0000P] where P=(Fo^2^+2Fc^2^)/3'
_refine_ls_weighting_scheme calc
_refine_ls_wR_factor_gt 0.2372
_refine_ls_wR_factor_ref 0.3150
_reflns_number_gt 4147
_reflns_number_total 10799
_reflns_threshold_expression >2sigma(I)
_cod_data_source_file jo052222rsi20051026_120350.cif
_cod_depositor_comments
;
The following automatic conversions were performed:
'_symmetry_cell_setting' value 'Triclinic' changed to 'triclinic'
according to '/home/saulius/struct/CIF-dictionaries/cif_core.dic'
dictionary named 'cif_core.dic' version 2.4.1 from
2010-06-29.

'_exptl_absorpt_correction_type' value 'MULTI-SCAN' changed
to 'multi-scan' according to
'/home/saulius/struct/CIF-dictionaries/cif_core.dic' dictionary named
'cif_core.dic' version 2.4.1 from 2010-06-29.

Automatic conversion script
Id: cif_fix_enum 1527 2010-12-29 10:47:43Z saulius 

The following automatic conversions were performed:

'_exptl_crystal_density_meas' value 'NONE' was changed to '?' - the
value is perceived as not measured.

Automatic conversion script
Id: cif_fix_values 3008 2015-01-20 13:52:24Z robertas 
;
_cod_database_code 4021455

loop_
_symmetry_equiv_pos_as_xyz
'x, y, z'
'-x, -y, -z'

loop_
_atom_site_label
_atom_site_type_symbol
_atom_site_fract_x
_atom_site_fract_y
_atom_site_fract_z
_atom_site_U_iso_or_equiv
_atom_site_adp_type
_atom_site_occupancy
_atom_site_symmetry_multiplicity
_atom_site_calc_flag
_atom_site_refinement_flags
_atom_site_disorder_assembly
_atom_site_disorder_group
O1 O 0.5368(4) 0.7362(4) 0.3154(3) 0.0978(18) Uani 1 1 d . . .
O2 O 0.8600(4) 0.6760(4) 0.3180(2) 0.0780(14) Uani 1 1 d . . .
O3 O 0.7919(3) 0.5416(3) -0.0964(2) 0.0664(12) Uani 1 1 d . B .
O4 O 0.4603(4) 0.5832(4) -0.2438(2) 0.0858(15) Uani 1 1 d . . .
O5 O 0.3633(3) 0.8939(3) -0.0033(2) 0.0639(12) Uani 1 1 d . . .
O6 O 0.6039(3) 1.0483(4) 0.3007(2) 0.0798(15) Uani 1 1 d . . .
O7 O 1.0370(3) 0.9601(4) 0.3425(2) 0.0787(14) Uani 1 1 d . . .
O8 O 1.0151(4) 0.8414(4) 0.0497(3) 0.0889(16) Uani 1 1 d . . .
N1 N 0.2925(4) 0.6704(4) 0.0301(3) 0.0841(17) Uani 1 1 d . . .
H1A H 0.3432 0.6540 0.0327 0.101 Uiso 1 1 calc R . .
H1B H 0.2435 0.6570 -0.0176 0.101 Uiso 1 1 calc R . .
N2 N 0.4527(4) 0.7152(4) 0.1784(3) 0.0551(13) Uani 1 1 d . . .
H2 H 0.4537 0.6959 0.1296 0.066 Uiso 1 1 calc R . .
N3 N 0.5968(3) 0.6676(3) 0.1381(3) 0.0463(11) Uani 1 1 d . . .
N4 N 0.5742(3) 0.6196(3) -0.0272(3) 0.0463(11) Uani 1 1 d . B .
N5 N 0.4182(3) 0.6362(4) -0.1346(3) 0.0535(13) Uani 1 1 d . . .
H5 H 0.4301 0.6417 -0.0824 0.064 Uiso 1 1 calc R . .
N6 N 0.4432(4) 0.8197(3) -0.0633(3) 0.0505(12) Uani 1 1 d . . .
H6 H 0.5066 0.8227 -0.0580 0.061 Uiso 1 1 calc R . .
N7 N 0.6228(3) 0.9047(3) 0.0880(3) 0.0457(11) Uani 1 1 d . . .
N8 N 0.8160(3) 0.8909(3) 0.1036(2) 0.0458(11) Uani 1 1 d . . .
N9 N 0.8652(4) 0.8414(4) -0.0355(3) 0.0550(13) Uani 1 1 d . . .
H9 H 0.8085 0.8482 -0.0355 0.066 Uiso 1 1 calc R . .
C1 C 0.2895(5) 0.7193(5) 0.1041(4) 0.0630(17) Uani 1 1 d . . .
C2 C 0.2119(6) 0.7501(6) 0.1015(5) 0.090(2) Uani 1 1 d . . .
H2A H 0.1597 0.7375 0.0501 0.108 Uiso 1 1 calc R . .
C3 C 0.2109(7) 0.7989(7) 0.1734(7) 0.111(3) Uani 1 1 d . . .
H3 H 0.1600 0.8214 0.1709 0.133 Uiso 1 1 calc R . .
C4 C 0.2848(7) 0.8145(7) 0.2488(6) 0.109(3) Uani 1 1 d . . .
H4 H 0.2807 0.8435 0.2978 0.131 Uiso 1 1 calc R . .
C5 C 0.3665(5) 0.7873(6) 0.2530(4) 0.081(2) Uani 1 1 d . . .
H5A H 0.4191 0.8007 0.3045 0.098 Uiso 1 1 calc R . .
C6 C 0.3683(5) 0.7401(5) 0.1796(4) 0.0589(16) Uani 1 1 d . . .
C7 C 0.5319(5) 0.7177(5) 0.2429(4) 0.0617(17) Uani 1 1 d . . .
C8 C 0.6127(4) 0.6929(4) 0.2192(3) 0.0503(14) Uani 1 1 d . B .
C9 C 0.6982(5) 0.6986(5) 0.2829(3) 0.0595(16) Uani 1 1 d . . .
H9A H 0.7048 0.7176 0.3384 0.071 Uiso 1 1 calc R B .
C10 C 0.7734(5) 0.6757(5) 0.2632(3) 0.0552(16) Uani 1 1 d . B .
C11 C 0.7609(4) 0.6482(4) 0.1779(3) 0.0512(15) Uani 1 1 d . . .
C12 C 0.8369(5) 0.6240(5) 0.1515(4) 0.0605(17) Uani 1 1 d . B .
H12 H 0.8968 0.6271 0.1916 0.073 Uiso 1 1 calc R . .
C13 C 0.8231(5) 0.5972(5) 0.0705(4) 0.0588(16) Uani 1 1 d . . .
H13 H 0.8726 0.5811 0.0551 0.071 Uiso 1 1 calc R B .
C14 C 0.7331(4) 0.5931(4) 0.0080(3) 0.0487(14) Uani 1 1 d . B .
C15 C 0.7176(4) 0.5663(4) -0.0787(3) 0.0508(14) Uani 1 1 d . . .
C16 C 0.6332(4) 0.5674(4) -0.1360(4) 0.0532(15) Uani 1 1 d . B .
H16 H 0.6213 0.5501 -0.1927 0.064 Uiso 1 1 calc R . .
C17 C 0.5646(4) 0.5956(4) -0.1065(3) 0.0480(14) Uani 1 1 d . . .
C18 C 0.6586(4) 0.6184(4) 0.0304(3) 0.0435(13) Uani 1 1 d . . .
C19 C 0.6716(4) 0.6457(4) 0.1169(3) 0.0435(13) Uani 1 1 d . B .
C20 C 0.8776(6) 0.7020(6) 0.4047(4) 0.091(2) Uani 0.50 1 d PDU A 1
H20A H 0.8145 0.6487 0.4139 0.109 Uiso 0.50 1 d PR A 1
H20B H 0.8807 0.7661 0.4218 0.109 Uiso 0.50 1 d PR A 1
C21 C 0.9977(12) 0.7291(15) 0.4550(9) 0.128(6) Uani 0.50 1 d PDU A 1
H21A H 1.0454 0.7984 0.4545 0.153 Uiso 0.50 1 d PR A 1
C22 C 1.0073(17) 0.7388(17) 0.5463(10) 0.124(7) Uani 0.50 1 d PDU A 1
H22A H 1.0772 0.7443 0.5771 0.186 Uiso 0.50 1 d PR A 1
H22B H 1.0132 0.8044 0.5626 0.186 Uiso 0.50 1 d PR A 1
H22C H 0.9457 0.6872 0.5580 0.186 Uiso 0.50 1 d PR A 1
C23 C 1.0196(18) 0.6446(16) 0.4290(13) 0.128(7) Uani 0.50 1 d PDU A 1
H23A H 0.9921 0.6307 0.3692 0.192 Uiso 0.50 1 d PR A 1
H23B H 1.1000 0.6941 0.4516 0.192 Uiso 0.50 1 d PR A 1
H23C H 1.0052 0.5816 0.4421 0.192 Uiso 0.50 1 d PR A 1
C20' C 0.8776(6) 0.7020(6) 0.4047(4) 0.091(2) Uani 0.50 1 d PDU B 2
H20C H 0.8006 0.6811 0.4140 0.109 Uiso 0.50 1 d PR B 2
H20D H 0.9198 0.7787 0.4334 0.109 Uiso 0.50 1 d PR B 2
C21' C 0.9424(11) 0.6539(11) 0.4471(7) 0.068(4) Uani 0.50 1 d PDU B 2
H21B H 0.9040 0.5817 0.4176 0.081 Uiso 0.50 1 d PR B 2
C22' C 1.0599(13) 0.7137(17) 0.4380(15) 0.134(7) Uani 0.50 1 d PDU B 2
H22D H 1.1069 0.6876 0.4610 0.200 Uiso 0.50 1 d PR B 2
H22E H 1.0523 0.7087 0.3805 0.200 Uiso 0.50 1 d PR B 2
H22F H 1.0944 0.7848 0.4691 0.200 Uiso 0.50 1 d PR B 2
C23' C 0.9471(19) 0.6655(18) 0.5382(9) 0.134(7) Uani 0.50 1 d PDU B 2
H23D H 0.9832 0.6315 0.5633 0.200 Uiso 0.50 1 calc PR B 2
H23E H 0.8712 0.6346 0.5388 0.200 Uiso 0.50 1 calc PR B 2
H23F H 0.9898 0.7375 0.5692 0.200 Uiso 0.50 1 calc PR B 2
C24 C 0.7900(5) 0.5263(5) -0.1805(3) 0.0676(18) Uani 1 1 d . . .
H24A H 0.8070 0.5892 -0.1959 0.081 Uiso 1 1 d R B .
H24B H 0.7151 0.4710 -0.2189 0.081 Uiso 1 1 d R . .
C25 C 0.8781(6) 0.4997(6) -0.1857(4) 0.088(2) Uani 1 1 d . B .
H25 H 0.8554 0.4339 -0.1730 0.105 Uiso 1 1 calc R . .
C26 C 0.9915(7) 0.5744(8) -0.1265(6) 0.133(4) Uani 1 1 d . . .
H26A H 1.0179 0.6393 -0.1386 0.199 Uiso 1 1 calc R B .
H26B H 1.0418 0.5500 -0.1309 0.199 Uiso 1 1 calc R . .
H26C H 0.9903 0.5834 -0.0708 0.199 Uiso 1 1 calc R . .
C27 C 0.8744(7) 0.4817(8) -0.2753(5) 0.133(4) Uani 1 1 d . . .
H27A H 0.8929 0.5441 -0.2906 0.199 Uiso 1 1 calc R B .
H27B H 0.7995 0.4273 -0.3120 0.199 Uiso 1 1 calc R . .
H27C H 0.9286 0.4625 -0.2798 0.199 Uiso 1 1 calc R . .
C28 C 0.4762(5) 0.6031(5) -0.1688(4) 0.0558(15) Uani 1 1 d . B .
C29 C 0.3408(4) 0.6626(5) -0.1751(3) 0.0497(14) Uani 1 1 d . . .
C30 C 0.2537(5) 0.5973(5) -0.2513(4) 0.0644(17) Uani 1 1 d . . .
H30 H 0.2476 0.5364 -0.2770 0.077 Uiso 1 1 calc R . .
C31 C 0.1759(5) 0.6236(6) -0.2890(4) 0.072(2) Uani 1 1 d . . .
H31 H 0.1178 0.5802 -0.3401 0.087 Uiso 1 1 calc R . .
C32 C 0.1844(5) 0.7134(5) -0.2511(4) 0.0656(18) Uani 1 1 d . . .
H32 H 0.1317 0.7303 -0.2762 0.079 Uiso 1 1 calc R . .
C33 C 0.2711(4) 0.7783(5) -0.1760(3) 0.0545(15) Uani 1 1 d . . .
H33 H 0.2760 0.8387 -0.1504 0.065 Uiso 1 1 calc R . .
C34 C 0.3516(4) 0.7547(4) -0.1378(3) 0.0432(13) Uani 1 1 d . . .
C35 C 0.4403(4) 0.8781(4) 0.0012(3) 0.0500(14) Uani 1 1 d . . .
C36 C 0.5372(4) 0.9200(4) 0.0839(3) 0.0467(14) Uani 1 1 d . . .
C37 C 0.5257(5) 0.9687(4) 0.1520(3) 0.0542(15) Uani 1 1 d . . .
H37 H 0.4651 0.9793 0.1446 0.065 Uiso 1 1 calc R . .
C38 C 0.6042(5) 1.0005(5) 0.2294(3) 0.0577(16) Uani 1 1 d . . .
C39 C 0.6937(4) 0.9803(4) 0.2391(3) 0.0516(15) Uani 1 1 d . . .
C40 C 0.7737(5) 1.0059(5) 0.3187(3) 0.0665(19) Uani 1 1 d . . .
H40 H 0.7674 1.0357 0.3664 0.080 Uiso 1 1 calc R . .
C41 C 0.8581(5) 0.9878(5) 0.3263(3) 0.0684(19) Uani 1 1 d . . .
H41 H 0.9073 1.0017 0.3795 0.082 Uiso 1 1 calc R . .
C42 C 0.8748(5) 0.9479(5) 0.2551(3) 0.0539(15) Uani 1 1 d . . .
C43 C 0.9696(5) 0.9365(5) 0.2635(3) 0.0589(16) Uani 1 1 d . . .
C44 C 0.9855(5) 0.9042(5) 0.1927(4) 0.0613(17) Uani 1 1 d . . .
H44 H 1.0473 0.8964 0.1962 0.074 Uiso 1 1 calc R . .
C45 C 0.9061(4) 0.8830(4) 0.1143(3) 0.0501(14) Uani 1 1 d . . .
C46 C 0.7995(4) 0.9236(4) 0.1742(3) 0.0458(13) Uani 1 1 d . . .
C47 C 0.7019(4) 0.9353(4) 0.1657(3) 0.0454(13) Uani 1 1 d . . .
C48 C 0.5285(6) 1.0893(7) 0.2914(4) 0.096(3) Uani 1 1 d D . .
H48A H 0.4499 1.0325 0.2684 0.115 Uiso 1 1 calc R . .
H48B H 0.5407 1.1301 0.2528 0.115 Uiso 1 1 calc R . .
C49 C 0.5503(7) 1.1535(8) 0.3722(6) 0.138(4) Uani 1 1 d D . .
H49 H 0.5238 1.1069 0.4058 0.166 Uiso 1 1 calc R . .
C50 C 0.4732(9) 1.1999(9) 0.3564(6) 0.159(4) Uani 1 1 d D . .
H50A H 0.4985 1.2484 0.3257 0.238 Uiso 1 1 calc R . .
H50B H 0.4775 1.2345 0.4091 0.238 Uiso 1 1 calc R . .
H50C H 0.3960 1.1454 0.3248 0.238 Uiso 1 1 calc R . .
C51 C 0.6690(8) 1.2337(9) 0.4221(7) 0.193(6) Uani 1 1 d D . .
H51A H 0.7143 1.2026 0.4311 0.289 Uiso 1 1 calc R . .
H51B H 0.6734 1.2676 0.4750 0.289 Uiso 1 1 calc R . .
H51C H 0.6970 1.2833 0.3927 0.289 Uiso 1 1 calc R . .
C52 C 1.1415(5) 0.9621(6) 0.3575(3) 0.082(2) Uani 1 1 d D . .
H52A H 1.1854 1.0049 0.3284 0.098 Uiso 1 1 calc R . .
H52B H 1.1268 0.8928 0.3379 0.098 Uiso 1 1 calc R . .
C53 C 1.2058(5) 1.0068(7) 0.4516(4) 0.089(2) Uani 1 1 d D . .
H53 H 1.1567 0.9652 0.4792 0.107 Uiso 1 1 calc R . .
C54 C 1.3121(6) 0.9982(8) 0.4726(5) 0.130(4) Uani 1 1 d D . .
H54A H 1.2909 0.9288 0.4467 0.194 Uiso 1 1 calc R . .
H54B H 1.3461 1.0150 0.5322 0.194 Uiso 1 1 calc R . .
H54C H 1.3657 1.0453 0.4522 0.194 Uiso 1 1 calc R . .
C55 C 1.2339(7) 1.1184(7) 0.4814(5) 0.135(4) Uani 1 1 d D . .
H55A H 1.2814 1.1602 0.4544 0.202 Uiso 1 1 calc R . .
H55B H 1.2732 1.1454 0.5409 0.202 Uiso 1 1 calc R . .
H55C H 1.1647 1.1193 0.4674 0.202 Uiso 1 1 calc R . .
C56 C 0.9339(5) 0.8523(5) 0.0398(4) 0.0550(15) Uani 1 1 d . . .
C57 C 0.8752(5) 0.8204(5) -0.1140(4) 0.0578(16) Uani 1 1 d . . .
C58 C 0.9770(6) 0.8369(5) -0.1241(4) 0.0722(19) Uani 1 1 d . . .
H58 H 1.0418 0.8600 -0.0776 0.087 Uiso 1 1 calc R . .
C59 C 0.9792(7) 0.8180(6) -0.2040(5) 0.085(2) Uani 1 1 d . . .
H59 H 1.0465 0.8295 -0.2107 0.102 Uiso 1 1 calc R . .
C60 C 0.8860(8) 0.7833(6) -0.2728(5) 0.090(2) Uani 1 1 d . . .
H60 H 0.8894 0.7694 -0.3258 0.108 Uiso 1 1 calc R . .
C61 C 0.7879(7) 0.7687(6) -0.2646(4) 0.088(2) Uani 1 1 d . . .
H61 H 0.7244 0.7460 -0.3119 0.105 Uiso 1 1 calc R . .
C62 C 0.7820(5) 0.7879(5) -0.1848(4) 0.0678(18) Uani 1 1 d . . .
H62 H 0.7148 0.7785 -0.1795 0.081 Uiso 1 1 calc R . .
O9 O 0.6676(3) 0.8605(4) 0.9343(2) 0.0724(13) Uani 1 1 d . . .
H9B H 0.6723 0.8706 0.9833 0.109 Uiso 1 1 calc R . .
C63 C 0.7135(7) 0.9566(7) 0.9161(5) 0.102(3) Uani 1 1 d . . .
H63A H 0.6832 0.9955 0.9366 0.152 Uiso 1 1 calc R . .
H63B H 0.6934 0.9441 0.8566 0.152 Uiso 1 1 calc R . .
H63C H 0.7948 0.9951 0.9426 0.152 Uiso 1 1 calc R . .
O10 O 0.612(2) 0.521(2) 0.4121(15) 0.153(9) Uani 0.25 1 d PDU . .
C64 C 0.511(3) 0.528(3) 0.398(2) 0.126(12) Uani 0.25 1 d PDU . .

loop_
_atom_site_aniso_label
_atom_site_aniso_U_11
_atom_site_aniso_U_22
_atom_site_aniso_U_33
_atom_site_aniso_U_23
_atom_site_aniso_U_13
_atom_site_aniso_U_12
O1 0.104(4) 0.170(5) 0.057(3) 0.028(3) 0.032(3) 0.100(4)
O2 0.089(3) 0.116(4) 0.048(2) 0.018(3) 0.012(2) 0.075(3)
O3 0.077(3) 0.085(3) 0.063(3) 0.023(2) 0.034(2) 0.057(3)
O4 0.100(3) 0.134(5) 0.047(3) 0.022(3) 0.024(2) 0.081(3)
O5 0.059(2) 0.080(3) 0.062(2) 0.011(2) 0.016(2) 0.048(2)
O6 0.079(3) 0.114(4) 0.053(2) -0.003(3) 0.013(2) 0.068(3)
O7 0.073(3) 0.131(4) 0.047(2) 0.020(3) 0.013(2) 0.071(3)
O8 0.080(3) 0.150(5) 0.070(3) 0.029(3) 0.029(2) 0.085(3)
N1 0.076(4) 0.101(5) 0.079(4) 0.032(4) 0.019(3) 0.052(4)
N2 0.062(3) 0.063(3) 0.049(3) 0.015(3) 0.023(2) 0.037(3)
N3 0.046(3) 0.041(3) 0.053(3) 0.014(2) 0.018(2) 0.023(2)
N4 0.052(3) 0.044(3) 0.046(3) 0.013(2) 0.015(2) 0.028(2)
N5 0.057(3) 0.066(4) 0.042(3) 0.013(2) 0.012(2) 0.039(3)
N6 0.046(3) 0.051(3) 0.048(3) 0.006(2) 0.009(2) 0.027(2)
N7 0.048(3) 0.040(3) 0.046(3) 0.013(2) 0.013(2) 0.022(2)
N8 0.046(3) 0.043(3) 0.049(3) 0.013(2) 0.019(2) 0.022(2)
N9 0.058(3) 0.066(4) 0.047(3) 0.013(3) 0.021(2) 0.037(3)
C1 0.058(4) 0.062(5) 0.072(4) 0.025(4) 0.026(3) 0.031(3)
C2 0.072(5) 0.099(6) 0.117(6) 0.047(5) 0.034(4) 0.055(5)
C3 0.104(7) 0.140(9) 0.143(8) 0.052(7) 0.054(6) 0.096(7)
C4 0.125(7) 0.138(8) 0.115(7) 0.033(6) 0.057(6) 0.100(7)
C5 0.078(5) 0.094(6) 0.088(5) 0.018(4) 0.035(4) 0.057(4)
C6 0.062(4) 0.062(4) 0.068(4) 0.026(3) 0.032(3) 0.038(3)
C7 0.068(4) 0.076(5) 0.046(4) 0.014(3) 0.022(3) 0.041(4)
C8 0.049(3) 0.052(4) 0.050(3) 0.013(3) 0.017(3) 0.027(3)
C9 0.069(4) 0.068(5) 0.048(3) 0.018(3) 0.021(3) 0.041(4)
C10 0.055(4) 0.060(4) 0.047(3) 0.010(3) 0.007(3) 0.035(3)
C11 0.051(3) 0.049(4) 0.057(4) 0.014(3) 0.016(3) 0.030(3)
C12 0.052(3) 0.071(5) 0.061(4) 0.014(3) 0.011(3) 0.040(3)
C13 0.061(4) 0.065(4) 0.064(4) 0.022(3) 0.024(3) 0.042(3)
C14 0.045(3) 0.043(4) 0.057(4) 0.014(3) 0.016(3) 0.023(3)
C15 0.054(3) 0.042(4) 0.060(4) 0.012(3) 0.023(3) 0.026(3)
C16 0.056(3) 0.048(4) 0.057(4) 0.011(3) 0.023(3) 0.027(3)
C17 0.050(3) 0.041(4) 0.052(3) 0.013(3) 0.017(3) 0.023(3)
C18 0.045(3) 0.032(3) 0.048(3) 0.007(3) 0.012(3) 0.020(3)
C19 0.043(3) 0.036(3) 0.052(3) 0.014(3) 0.017(3) 0.021(3)
C20 0.101(4) 0.111(5) 0.067(4) 0.012(3) 0.011(3) 0.074(4)
C21 0.134(9) 0.129(10) 0.126(9) 0.027(7) 0.047(8) 0.075(7)
C22 0.129(10) 0.131(10) 0.096(9) 0.046(8) 0.023(7) 0.060(8)
C23 0.143(10) 0.119(11) 0.130(10) 0.026(8) 0.022(7) 0.091(8)
C20' 0.101(4) 0.111(5) 0.067(4) 0.012(3) 0.011(3) 0.074(4)
C21' 0.091(7) 0.081(8) 0.039(6) 0.005(5) -0.003(5) 0.068(6)
C22' 0.144(11) 0.126(11) 0.148(11) 0.042(8) 0.020(7) 0.098(9)
C23' 0.140(10) 0.139(11) 0.123(10) 0.047(8) 0.033(8) 0.079(8)
C24 0.075(4) 0.079(5) 0.060(4) 0.018(4) 0.035(3) 0.042(4)
C25 0.089(5) 0.102(6) 0.084(5) 0.014(5) 0.045(4) 0.055(5)
C26 0.096(7) 0.167(10) 0.140(8) 0.030(7) 0.051(6) 0.072(7)
C27 0.133(7) 0.183(10) 0.120(7) 0.029(7) 0.085(6) 0.095(7)
C28 0.059(4) 0.058(4) 0.054(4) 0.018(3) 0.017(3) 0.034(3)
C29 0.046(3) 0.052(4) 0.043(3) 0.012(3) 0.009(3) 0.025(3)
C30 0.064(4) 0.059(4) 0.057(4) 0.004(3) 0.004(3) 0.034(3)
C31 0.057(4) 0.084(5) 0.046(4) -0.006(4) -0.010(3) 0.035(4)
C32 0.059(4) 0.078(5) 0.052(4) 0.011(4) 0.006(3) 0.039(4)
C33 0.054(3) 0.058(4) 0.053(4) 0.016(3) 0.015(3) 0.033(3)
C34 0.037(3) 0.044(4) 0.041(3) 0.009(3) 0.009(2) 0.018(3)
C35 0.051(3) 0.050(4) 0.051(3) 0.015(3) 0.018(3) 0.029(3)
C36 0.047(3) 0.045(4) 0.048(3) 0.014(3) 0.016(3) 0.024(3)
C37 0.059(4) 0.055(4) 0.051(4) 0.009(3) 0.016(3) 0.035(3)
C38 0.063(4) 0.065(4) 0.044(3) 0.006(3) 0.018(3) 0.036(3)
C39 0.054(3) 0.052(4) 0.048(3) 0.009(3) 0.017(3) 0.029(3)
C40 0.072(4) 0.089(5) 0.041(3) 0.009(3) 0.015(3) 0.050(4)
C41 0.065(4) 0.100(6) 0.046(3) 0.014(4) 0.016(3) 0.051(4)
C42 0.062(4) 0.061(4) 0.044(3) 0.013(3) 0.019(3) 0.038(3)
C43 0.059(4) 0.071(5) 0.047(4) 0.013(3) 0.014(3) 0.037(3)
C44 0.058(4) 0.076(5) 0.058(4) 0.016(3) 0.018(3) 0.044(3)
C45 0.051(3) 0.047(4) 0.054(3) 0.015(3) 0.020(3) 0.026(3)
C46 0.051(3) 0.043(4) 0.043(3) 0.014(3) 0.016(3) 0.025(3)
C47 0.051(3) 0.035(3) 0.046(3) 0.011(3) 0.017(3) 0.019(3)
C48 0.079(5) 0.138(7) 0.081(5) 0.004(5) 0.022(4) 0.076(5)
C49 0.108(7) 0.145(9) 0.169(9) 0.004(8) 0.041(7) 0.088(7)
C50 0.181(10) 0.200(12) 0.180(10) 0.052(9) 0.080(8) 0.157(10)
C51 0.140(10) 0.190(13) 0.185(11) -0.056(10) 0.018(8) 0.088(9)
C52 0.074(4) 0.128(7) 0.062(4) 0.025(4) 0.019(3) 0.069(5)
C53 0.077(5) 0.146(8) 0.054(4) 0.026(5) 0.014(4) 0.070(5)
C54 0.094(6) 0.239(12) 0.079(5) 0.051(6) 0.022(4) 0.107(7)
C55 0.128(8) 0.153(10) 0.077(6) -0.003(6) 0.005(5) 0.064(7)
C56 0.057(4) 0.058(4) 0.059(4) 0.019(3) 0.026(3) 0.034(3)
C57 0.067(4) 0.055(4) 0.053(4) 0.014(3) 0.027(3) 0.031(3)
C58 0.080(4) 0.067(5) 0.076(4) 0.019(4) 0.039(4) 0.038(4)
C59 0.106(6) 0.089(6) 0.089(5) 0.034(5) 0.067(5) 0.055(5)
C60 0.132(7) 0.106(7) 0.066(5) 0.036(5) 0.057(5) 0.073(6)
C61 0.107(6) 0.103(6) 0.062(4) 0.020(4) 0.036(4) 0.058(5)
C62 0.075(4) 0.076(5) 0.057(4) 0.020(4) 0.028(3) 0.040(4)
O9 0.063(3) 0.100(4) 0.056(3) 0.015(3) 0.019(2) 0.047(3)
C63 0.116(6) 0.112(7) 0.108(6) 0.033(6) 0.038(5) 0.083(6)
O10 0.172(13) 0.142(13) 0.120(12) 0.038(9) 0.071(10) 0.055(9)
C64 0.135(14) 0.134(15) 0.090(13) 0.054(10) 0.047(10) 0.048(10)

loop_
_atom_type_symbol
_atom_type_description
_atom_type_scat_dispersion_real
_atom_type_scat_dispersion_imag
_atom_type_scat_source
C C 0.0033 0.0016 'International Tables Vol C Tables 4.2.6.8 and 6.1.1.4'
H H 0.0000 0.0000 'International Tables Vol C Tables 4.2.6.8 and 6.1.1.4'
N N 0.0061 0.0033 'International Tables Vol C Tables 4.2.6.8 and 6.1.1.4'
O O 0.0106 0.0060 'International Tables Vol C Tables 4.2.6.8 and 6.1.1.4'

loop_
_geom_angle_atom_site_label_1
_geom_angle_atom_site_label_2
_geom_angle_atom_site_label_3
_geom_angle
C15 O3 C24 118.0(4)
C38 O6 C48 116.3(4)
C43 O7 C52 119.2(4)
C1 N1 H1A 120.0
C1 N1 H1B 120.0
H1A N1 H1B 120.0
C7 N2 C6 129.4(5)
C7 N2 H2 115.3
C6 N2 H2 115.3
C8 N3 C19 117.0(4)
C17 N4 C18 117.2(4)
C28 N5 C29 127.1(5)
C28 N5 H5 116.5
C29 N5 H5 116.5
C35 N6 C34 125.1(4)
C35 N6 H6 117.4
C34 N6 H6 117.4
C36 N7 C47 116.8(4)
C45 N8 C46 117.1(4)
C56 N9 C57 128.0(4)
C56 N9 H9 116.0
C57 N9 H9 116.0
C6 C1 C2 119.7(6)
C6 C1 N1 119.1(5)
C2 C1 N1 121.2(6)
C3 C2 C1 120.8(7)
C3 C2 H2A 119.6
C1 C2 H2A 119.6
C4 C3 C2 119.7(7)
C4 C3 H3 120.1
C2 C3 H3 120.1
C3 C4 C5 120.6(7)
C3 C4 H4 119.7
C5 C4 H4 119.7
C6 C5 C4 119.0(7)
C6 C5 H5A 120.5
C4 C5 H5A 120.5
C1 C6 C5 120.1(5)
C1 C6 N2 117.5(5)
C5 C6 N2 122.3(6)
O1 C7 N2 123.6(5)
O1 C7 C8 121.4(5)
N2 C7 C8 115.0(5)
N3 C8 C9 125.2(5)
N3 C8 C7 117.4(5)
C9 C8 C7 117.4(5)
C10 C9 C8 118.9(5)
C10 C9 H9A 120.6
C8 C9 H9A 120.6
O2 C10 C9 126.0(5)
O2 C10 C11 115.3(4)
C9 C10 C11 118.6(5)
C19 C11 C10 118.5(4)
C19 C11 C12 119.1(5)
C10 C11 C12 122.4(5)
C13 C12 C11 121.4(5)
C13 C12 H12 119.3
C11 C12 H12 119.3
C12 C13 C14 120.5(5)
C12 C13 H13 119.8
C14 C13 H13 119.8
C18 C14 C13 120.4(5)
C18 C14 C15 118.1(5)
C13 C14 C15 121.5(5)
C16 C15 O3 125.3(5)
C16 C15 C14 119.4(5)
O3 C15 C14 115.3(5)
C15 C16 C17 117.8(5)
C15 C16 H16 121.1
C17 C16 H16 121.1
N4 C17 C16 125.1(5)
N4 C17 C28 117.0(4)
C16 C17 C28 117.9(5)
N4 C18 C14 122.3(4)
N4 C18 C19 118.1(4)
C14 C18 C19 119.6(5)
N3 C19 C11 121.7(4)
N3 C19 C18 119.3(4)
C11 C19 C18 119.0(4)
C21 C20 H20A 118.2
C21 C20 H20B 102.5
H20A C20 H20B 108.3
C21 C20 H20C 138.1
H20A C20 H20C 35.1
H20B C20 H20C 75.0
C21 C20 H20D 75.6
H20A C20 H20D 126.8
H20B C20 H20D 27.4
H20C C20 H20D 98.6
C23 C21 C22 105.6(17)
C23 C21 C20 112.4(13)
C22 C21 C20 107.7(12)
C23 C21 H21A 121.7
C22 C21 H21A 104.9
C20 C21 H21A 103.7
C23 C21 H22F 85.0
C22 C21 H22F 96.2
C20 C21 H22F 144.4
H21A C21 H22F 43.3
C21 C22 H22A 108.8
C21 C22 H22B 100.5
H22A C22 H22B 109.5
C21 C22 H22C 118.5
H22A C22 H22C 109.5
H22B C22 H22C 109.5
C21 C23 H23A 100.0
C21 C23 H23B 89.7
H23A C23 H23B 109.5
C21 C23 H23C 135.9
H23A C23 H23C 109.5
H23B C23 H23C 109.5
C21 C23 H21B 82.0
H23A C23 H21B 84.7
H23B C23 H21B 164.7
H23C C23 H21B 69.3
C21 C23 H22D 96.4
H23A C23 H22D 118.1
H23B C23 H22D 12.3
H23C C23 H22D 97.6
H21B C23 H22D 156.9
C21 C23 H22E 73.7
H23A C23 H22E 49.6
H23B C23 H22E 68.1
H23C C23 H22E 150.0
H21B C23 H22E 121.0
H22D C23 H22E 79.9
C23' C21' C22' 114.6(14)
C23' C21' H21B 108.9
C22' C21' H21B 110.4
C21' C22' H21A 83.2
C21' C22' H23A 73.1
H21A C22' H23A 123.8
C21' C22' H23B 116.0
H21A C22' H23B 144.2
H23A C22' H23B 91.6
C21' C22' H22D 110.2
H21A C22' H22D 142.0
H23A C22' H22D 94.3
H23B C22' H22D 7.4
C21' C22' H22E 111.6
H21A C22' H22E 97.1
H23A C22' H22E 50.5
H23B C22' H22E 102.5
H22D C22' H22E 109.4
C21' C22' H22F 106.6
H21A C22' H22F 33.7
H23A C22' H22F 154.1
H23B C22' H22F 110.6
H22D C22' H22F 109.5
H22E C22' H22F 109.5
C21' C23' H22A 94.4
C21' C23' H22C 136.6
H22A C23' H22C 83.8
C21' C23' H23D 109.5
H22A C23' H23D 71.9
H22C C23' H23D 111.0
C21' C23' H23E 109.5
H22A C23' H23E 153.2
H22C C23' H23E 70.6
H23D C23' H23E 109.5
C21' C23' H23F 109.5
H22A C23' H23F 48.8
H22C C23' H23F 41.2
H23D C23' H23F 109.5
H23E C23' H23F 109.5
O3 C24 C25 108.8(5)
O3 C24 H24A 109.5
C25 C24 H24A 109.7
O3 C24 H24B 110.2
C25 C24 H24B 110.2
H24A C24 H24B 108.4
C26 C25 C24 114.3(6)
C26 C25 C27 112.0(7)
C24 C25 C27 108.6(6)
C26 C25 H25 107.2
C24 C25 H25 107.2
C27 C25 H25 107.2
C25 C26 H26A 109.5
C25 C26 H26B 109.5
H26A C26 H26B 109.5
C25 C26 H26C 109.5
H26A C26 H26C 109.5
H26B C26 H26C 109.5
C25 C27 H27A 109.5
C25 C27 H27B 109.5
H27A C27 H27B 109.5
C25 C27 H27C 109.5
H27A C27 H27C 109.5
H27B C27 H27C 109.5
O4 C28 N5 123.5(5)
O4 C28 C17 122.5(5)
N5 C28 C17 114.0(5)
C34 C29 C30 120.2(5)
C34 C29 N5 119.0(5)
C30 C29 N5 120.8(5)
C29 C30 C31 119.7(6)
C29 C30 H30 120.1
C31 C30 H30 120.1
C32 C31 C30 120.3(5)
C32 C31 H31 119.9
C30 C31 H31 119.9
C31 C32 C33 120.0(6)
C31 C32 H32 120.0
C33 C32 H32 120.0
C32 C33 C34 120.8(5)
C32 C33 H33 119.6
C34 C33 H33 119.6
C29 C34 N6 118.0(5)
C29 C34 C33 119.0(5)
N6 C34 C33 123.0(5)
O5 C35 N6 123.9(5)
O5 C35 C36 119.9(5)
N6 C35 C36 116.1(4)
N7 C36 C37 124.8(5)
N7 C36 C35 119.7(4)
C37 C36 C35 115.4(4)
C38 C37 C36 118.9(5)
C38 C37 H37 120.5
C36 C37 H37 120.5
O6 C38 C37 125.5(5)
O6 C38 C39 115.2(5)
C37 C38 C39 119.3(5)
C40 C39 C47 120.7(5)
C40 C39 C38 121.7(5)
C47 C39 C38 117.6(5)
C41 C40 C39 120.6(5)
C41 C40 H40 119.7
C39 C40 H40 119.7
C40 C41 C42 121.6(5)
C40 C41 H41 119.2
C42 C41 H41 119.2
C46 C42 C43 118.6(5)
C46 C42 C41 120.2(5)
C43 C42 C41 121.2(5)
O7 C43 C44 126.2(5)
O7 C43 C42 115.2(4)
C44 C43 C42 118.6(5)
C43 C44 C45 118.7(5)
C43 C44 H44 120.7
C45 C44 H44 120.7
N8 C45 C44 124.7(5)
N8 C45 C56 120.6(5)
C44 C45 C56 114.6(5)
N8 C46 C42 122.3(4)
N8 C46 C47 119.3(4)
C42 C46 C47 118.4(4)
N7 C47 C39 122.3(4)
N7 C47 C46 119.5(4)
C39 C47 C46 118.2(5)
O6 C48 C49 110.5(5)
O6 C48 H48A 109.6
C49 C48 H48A 109.6
O6 C48 H48B 109.6
C49 C48 H48B 109.6
H48A C48 H48B 108.1
C48 C49 C51 117.0(7)
C48 C49 C50 107.4(7)
C51 C49 C50 111.4(9)
C48 C49 H49 106.8
C51 C49 H49 106.8
C50 C49 H49 106.8
C49 C50 H50A 109.5
C49 C50 H50B 109.5
H50A C50 H50B 109.5
C49 C50 H50C 109.5
H50A C50 H50C 109.5
H50B C50 H50C 109.5
C49 C51 H51A 109.5
C49 C51 H51B 109.5
H51A C51 H51B 109.5
C49 C51 H51C 109.5
H51A C51 H51C 109.5
H51B C51 H51C 109.5
O7 C52 C53 106.6(4)
O7 C52 H52A 110.4
C53 C52 H52A 110.4
O7 C52 H52B 110.4
C53 C52 H52B 110.4
H52A C52 H52B 108.6
C52 C53 C54 108.9(5)
C52 C53 C55 110.1(6)
C54 C53 C55 112.9(7)
C52 C53 H53 108.3
C54 C53 H53 108.3
C55 C53 H53 108.3
C53 C54 H54A 109.5
C53 C54 H54B 109.5
H54A C54 H54B 109.5
C53 C54 H54C 109.5
H54A C54 H54C 109.5
H54B C54 H54C 109.5
C53 C55 H55A 109.5
C53 C55 H55B 109.5
H55A C55 H55B 109.5
C53 C55 H55C 109.5
H55A C55 H55C 109.5
H55B C55 H55C 109.5
O8 C56 N9 123.9(5)
O8 C56 C45 120.5(5)
N9 C56 C45 115.6(5)
C62 C57 N9 118.0(5)
C62 C57 C58 118.3(5)
N9 C57 C58 123.6(5)
C59 C58 C57 119.1(6)
C59 C58 H58 120.5
C57 C58 H58 120.5
C60 C59 C58 121.8(6)
C60 C59 H59 119.1
C58 C59 H59 119.1
C59 C60 C61 120.1(6)
C59 C60 H60 119.9
C61 C60 H60 119.9
C60 C61 C62 120.1(7)
C60 C61 H61 120.0
C62 C61 H61 120.0
C57 C62 C61 120.6(6)
C57 C62 H62 119.7
C61 C62 H62 119.7
C63 O9 H9B 109.5
O9 C63 H63A 109.5
O9 C63 H63B 109.5
H63A C63 H63B 109.5
O9 C63 H63C 109.5
H63A C63 H63C 109.5
H63B C63 H63C 109.5

loop_
_geom_bond_atom_site_label_1
_geom_bond_atom_site_label_2
_geom_bond_distance
O1 C7 1.223(6)
O2 C10 1.351(6)
O3 C15 1.361(6)
O3 C24 1.433(6)
O4 C28 1.228(6)
O5 C35 1.213(6)
O6 C38 1.346(6)
O6 C48 1.460(7)
O7 C43 1.341(6)
O7 C52 1.428(6)
O8 C56 1.215(6)
N1 C1 1.411(7)
N1 H1A 0.8600
N1 H1B 0.8600
N2 C7 1.353(7)
N2 C6 1.422(6)
N2 H2 0.8600
N3 C8 1.332(6)
N3 C19 1.368(6)
N4 C17 1.325(6)
N4 C18 1.364(6)
N5 C28 1.356(6)
N5 C29 1.403(6)
N5 H5 0.8600
N6 C35 1.352(6)
N6 C34 1.395(6)
N6 H6 0.8600
N7 C36 1.329(6)
N7 C47 1.367(6)
N8 C45 1.313(6)
N8 C46 1.371(6)
N9 C56 1.352(7)
N9 C57 1.408(6)
N9 H9 0.8600
C1 C6 1.371(8)
C1 C2 1.381(8)
C2 C3 1.366(10)
C2 H2A 0.9300
C3 C4 1.361(10)
C3 H3 0.9300
C4 C5 1.395(9)
C4 H4 0.9300
C5 C6 1.384(8)
C5 H5A 0.9300
C7 C8 1.495(7)
C8 C9 1.380(7)
C9 C10 1.370(7)
C9 H9A 0.9300
C10 C11 1.419(7)
C11 C19 1.414(7)
C11 C12 1.444(7)
C12 C13 1.339(7)
C12 H12 0.9300
C13 C14 1.422(7)
C13 H13 0.9300
C14 C18 1.402(6)
C14 C15 1.429(7)
C15 C16 1.361(7)
C16 C17 1.407(7)
C16 H16 0.9300
C17 C28 1.497(7)
C18 C19 1.436(7)
C20 C21 1.531(9)
C20 H20A 0.9612
C20 H20B 0.9610
C20 H20C 1.0506
C20 H20D 1.0092
C21 C23 1.502(10)
C21 C22 1.529(10)
C21 H21A 0.9611
C21 H22F 1.1682
C22 H22A 0.9610
C22 H22B 0.9611
C22 H22C 0.9612
C23 H23A 0.9611
C23 H23B 0.9611
C23 H23C 0.9611
C23 H21B 1.4078
C23 H22D 1.0382
C23 H22E 1.3719
C21' C23' 1.542(9)
C21' C22' 1.552(10)
C21' H21B 0.9610
C22' H21A 1.4069
C22' H23A 1.3504
C22' H23B 0.7620
C22' H22D 0.9610
C22' H22E 0.9611
C22' H22F 0.9610
C23' H22A 1.5520
C23' H22C 0.4548
C23' H23D 0.9600
C23' H23E 0.9600
C23' H23F 0.9600
C24 C25 1.504(8)
C24 H24A 0.9711
C24 H24B 0.9710
C25 C26 1.446(10)
C25 C27 1.519(9)
C25 H25 0.9800
C26 H26A 0.9600
C26 H26B 0.9600
C26 H26C 0.9600
C27 H27A 0.9600
C27 H27B 0.9600
C27 H27C 0.9600
C29 C34 1.386(7)
C29 C30 1.391(7)
C30 C31 1.392(8)
C30 H30 0.9300
C31 C32 1.373(8)
C31 H31 0.9300
C32 C33 1.376(7)
C32 H32 0.9300
C33 C34 1.397(7)
C33 H33 0.9300
C35 C36 1.515(7)
C36 C37 1.392(7)
C37 C38 1.356(7)
C37 H37 0.9300
C38 C39 1.420(7)
C39 C40 1.412(7)
C39 C47 1.416(7)
C40 C41 1.333(7)
C40 H40 0.9300
C41 C42 1.420(7)
C41 H41 0.9300
C42 C46 1.407(7)
C42 C43 1.413(7)
C43 C44 1.368(7)
C44 C45 1.409(7)
C44 H44 0.9300
C45 C56 1.516(7)
C46 C47 1.456(7)
C48 C49 1.461(7)
C48 H48A 0.9700
C48 H48B 0.9700
C49 C51 1.467(8)
C49 C50 1.551(7)
C49 H49 0.9800
C50 H50A 0.9600
C50 H50B 0.9600
C50 H50C 0.9600
C51 H51A 0.9600
C51 H51B 0.9600
C51 H51C 0.9600
C52 C53 1.522(7)
C52 H52A 0.9700
C52 H52B 0.9700
C53 C54 1.535(7)
C53 C55 1.536(8)
C53 H53 0.9800
C54 H54A 0.9600
C54 H54B 0.9600
C54 H54C 0.9600
C55 H55A 0.9600
C55 H55B 0.9600
C55 H55C 0.9600
C57 C62 1.381(8)
C57 C58 1.411(7)
C58 C59 1.383(8)
C58 H58 0.9300
C59 C60 1.354(9)
C59 H59 0.9300
C60 C61 1.356(9)
C60 H60 0.9300
C61 C62 1.402(8)
C61 H61 0.9300
C62 H62 0.9300
O9 C63 1.425(9)
O9 H9B 0.8200
C63 H63A 0.9600
C63 H63B 0.9600
C63 H63C 0.9600
O10 C64 1.452(10)

loop_
_geom_torsion_atom_site_label_1
_geom_torsion_atom_site_label_2
_geom_torsion_atom_site_label_3
_geom_torsion_atom_site_label_4
_geom_torsion
C6 C1 C2 C3 -1.6(12)
N1 C1 C2 C3 -178.9(7)
C1 C2 C3 C4 -2.1(14)
C2 C3 C4 C5 4.3(15)
C3 C4 C5 C6 -2.8(13)
C2 C1 C6 C5 3.0(10)
N1 C1 C6 C5 -179.5(6)
C2 C1 C6 N2 -174.4(6)
N1 C1 C6 N2 3.0(9)
C4 C5 C6 C1 -0.9(11)
C4 C5 C6 N2 176.4(7)
C7 N2 C6 C1 -172.5(6)
C7 N2 C6 C5 10.1(10)
C6 N2 C7 O1 5.5(11)
C6 N2 C7 C8 -176.2(5)
C19 N3 C8 C9 0.0(9)
C19 N3 C8 C7 179.5(5)
O1 C7 C8 N3 176.0(6)
N2 C7 C8 N3 -2.3(8)
O1 C7 C8 C9 -4.4(9)
N2 C7 C8 C9 177.3(6)
N3 C8 C9 C10 -0.8(10)
C7 C8 C9 C10 179.7(6)
C8 C9 C10 O2 -178.8(6)
C8 C9 C10 C11 0.7(9)
O2 C10 C11 C19 179.7(5)
C9 C10 C11 C19 0.1(9)
O2 C10 C11 C12 -1.1(9)
C9 C10 C11 C12 179.3(6)
C19 C11 C12 C13 -1.4(9)
C10 C11 C12 C13 179.3(6)
C11 C12 C13 C14 0.8(10)
C12 C13 C14 C18 0.8(9)
C12 C13 C14 C15 179.0(6)
C24 O3 C15 C16 7.1(9)
C24 O3 C15 C14 -172.5(5)
C18 C14 C15 C16 0.9(8)
C13 C14 C15 C16 -177.4(6)
C18 C14 C15 O3 -179.4(5)
C13 C14 C15 O3 2.3(8)
O3 C15 C16 C17 -179.5(5)
C14 C15 C16 C17 0.1(8)
C18 N4 C17 C16 1.2(8)
C18 N4 C17 C28 -176.5(5)
C15 C16 C17 N4 -1.3(9)
C15 C16 C17 C28 176.4(5)
C17 N4 C18 C14 0.0(8)
C17 N4 C18 C19 179.0(5)
C13 C14 C18 N4 177.3(5)
C15 C14 C18 N4 -1.0(8)
C13 C14 C18 C19 -1.7(8)
C15 C14 C18 C19 180.0(5)
C8 N3 C19 C11 0.9(8)
C8 N3 C19 C18 -179.8(5)
C10 C11 C19 N3 -0.9(8)
C12 C11 C19 N3 179.8(5)
C10 C11 C19 C18 179.7(5)
C12 C11 C19 C18 0.5(8)
N4 C18 C19 N3 2.7(7)
C14 C18 C19 N3 -178.3(5)
N4 C18 C19 C11 -178.0(5)
C14 C18 C19 C11 1.1(8)
C15 O3 C24 C25 -179.9(5)
O3 C24 C25 C26 -55.1(9)
O3 C24 C25 C27 179.1(6)
C29 N5 C28 O4 -6.5(10)
C29 N5 C28 C17 171.7(5)
N4 C17 C28 O4 179.6(6)
C16 C17 C28 O4 1.8(9)
N4 C17 C28 N5 1.4(8)
C16 C17 C28 N5 -176.5(5)
C28 N5 C29 C34 -131.7(6)
C28 N5 C29 C30 48.8(9)
C34 C29 C30 C31 -1.5(9)
N5 C29 C30 C31 178.0(6)
C29 C30 C31 C32 -0.2(10)
C30 C31 C32 C33 0.7(10)
C31 C32 C33 C34 0.6(9)
C30 C29 C34 N6 -177.2(5)
N5 C29 C34 N6 3.3(7)
C30 C29 C34 C33 2.8(8)
N5 C29 C34 C33 -176.7(5)
C35 N6 C34 C29 -144.2(5)
C35 N6 C34 C33 35.9(8)
C32 C33 C34 C29 -2.3(8)
C32 C33 C34 N6 177.6(5)
C34 N6 C35 O5 -12.4(9)
C34 N6 C35 C36 164.1(5)
C47 N7 C36 C37 3.2(8)
C47 N7 C36 C35 -173.8(5)
O5 C35 C36 N7 -178.3(5)
N6 C35 C36 N7 5.1(8)
O5 C35 C36 C37 4.5(8)
N6 C35 C36 C37 -172.1(5)
N7 C36 C37 C38 -2.5(9)
C35 C36 C37 C38 174.6(6)
C48 O6 C38 C37 -14.5(10)
C48 O6 C38 C39 167.6(6)
C36 C37 C38 O6 -179.8(6)
C36 C37 C38 C39 -2.0(9)
O6 C38 C39 C40 2.0(9)
C37 C38 C39 C40 -176.0(6)
O6 C38 C39 C47 -176.6(5)
C37 C38 C39 C47 5.3(9)
C47 C39 C40 C41 -0.3(10)
C38 C39 C40 C41 -178.9(6)
C39 C40 C41 C42 3.6(11)
C40 C41 C42 C46 -1.8(10)
C40 C41 C42 C43 175.0(7)
C52 O7 C43 C44 6.3(10)
C52 O7 C43 C42 -173.1(6)
C46 C42 C43 O7 -179.4(5)
C41 C42 C43 O7 3.8(9)
C46 C42 C43 C44 1.1(9)
C41 C42 C43 C44 -175.6(6)
O7 C43 C44 C45 -179.8(6)
C42 C43 C44 C45 -0.4(10)
C46 N8 C45 C44 1.0(9)
C46 N8 C45 C56 -177.2(5)
C43 C44 C45 N8 -0.8(10)
C43 C44 C45 C56 177.5(6)
C45 N8 C46 C42 -0.1(8)
C45 N8 C46 C47 178.9(5)
C43 C42 C46 N8 -0.9(9)
C41 C42 C46 N8 175.9(5)
C43 C42 C46 C47 -180.0(5)
C41 C42 C46 C47 -3.2(9)
C36 N7 C47 C39 0.6(8)
C36 N7 C47 C46 -178.2(5)
C40 C39 C47 N7 176.6(5)
C38 C39 C47 N7 -4.7(9)
C40 C39 C47 C46 -4.6(9)
C38 C39 C47 C46 174.1(5)
N8 C46 C47 N7 5.9(8)
C42 C46 C47 N7 -175.0(5)
N8 C46 C47 C39 -172.9(5)
C42 C46 C47 C39 6.2(8)
C38 O6 C48 C49 -170.5(7)
O6 C48 C49 C51 50.1(12)
O6 C48 C49 C50 176.3(8)
C43 O7 C52 C53 171.5(6)
O7 C52 C53 C54 172.9(7)
O7 C52 C53 C55 -62.9(8)
C57 N9 C56 O8 -2.7(10)
C57 N9 C56 C45 175.4(5)
N8 C45 C56 O8 -177.3(6)
C44 C45 C56 O8 4.4(9)
N8 C45 C56 N9 4.5(8)
C44 C45 C56 N9 -173.8(5)
C56 N9 C57 C62 164.6(6)
C56 N9 C57 C58 -19.5(10)
C62 C57 C58 C59 -1.2(9)
N9 C57 C58 C59 -177.2(6)
C57 C58 C59 C60 -0.7(11)
C58 C59 C60 C61 1.9(12)
C59 C60 C61 C62 -1.2(12)
N9 C57 C62 C61 178.1(6)
C58 C57 C62 C61 1.9(10)
C60 C61 C62 C57 -0.7(11)
